data_2108520
loop_
_publ_author_name
'Medviediev, Volodymyr'
'Daszkiewicz, Marek'

_publ_section_title
;
 Structural, theoretic and spectroscopic analysis of
 2-methyl-5-nitroaniline salts with various inorganic acids
;
_journal_issue 6
_journal_name_full 'Acta Crystallographica Section B'
_journal_page_first
;
;
_journal_paper_doi 10.1107/S2052520619012472
_journal_volume 75
_journal_year 2019
_chemical_formula_moiety 'C7 H9 N2 O2, I3, 0.5(H2 O)'
_chemical_formula_sum 'C7 H10 I3 N2 O2.5'
_chemical_formula_weight 542.87
_space_group_crystal_system monoclinic
_space_group_IT_number 14
_space_group_name_Hall '-P 2ybc'
_space_group_name_H-M_alt 'P 1 21/c 1'
_atom_sites_solution_hydrogens mixed
_atom_sites_solution_primary dual
_audit_creation_date 2018-06-21
_audit_creation_method
;
Olex2 1.2
(compiled 2018.05.29 svn.r3508 for OlexSys, GUI svn.r5506)
;
_cell_angle_alpha 90
_cell_angle_beta 96.808(3)
_cell_angle_gamma 90
_cell_formula_units_Z 8
_cell_length_a 11.2876(3)
_cell_length_b 13.9536(3)
_cell_length_c 17.5279(5)
_cell_measurement_reflns_used 12710
_cell_measurement_temperature 295.00(10)
_cell_measurement_theta_max 26.2160
_cell_measurement_theta_min 2.7840
_cell_volume 2741.23(12)
_computing_cell_refinement 'CrysAlisPro 1.171.38.43 (Rigaku OD, 2015)'
_computing_data_collection 'CrysAlisPro 1.171.38.43 (Rigaku OD, 2015)'
_computing_data_reduction 'CrysAlisPro 1.171.38.43 (Rigaku OD, 2015)'
_computing_molecular_graphics 'Olex2 (Dolomanov et al., 2009)'
_computing_publication_material 'Olex2 (Dolomanov et al., 2009)'
_computing_structure_refinement 'ShelXL (Sheldrick, 2015)'
_computing_structure_solution 'ShelXT (Sheldrick, 2015)'
_diffrn_ambient_environment air
_diffrn_ambient_temperature 295.00(10)
_diffrn_detector 'CCD plate'
_diffrn_detector_area_resol_mean 10.6249
_diffrn_detector_type Atlas
_diffrn_measured_fraction_theta_full 0.998
_diffrn_measured_fraction_theta_max 0.999
_diffrn_measurement_details
;
List of Runs (angles in degrees, time in seconds):

  # Type    Start    End  Width  t~exp~   \w     \q     \k     \f   Frames
--------------------------------------------------------------------------
  1  \w     35.00 109.90   0.70    1.00    --   19.98 178.00 -90.00  107
  2  \w    -71.00 111.00   0.70    1.00    --   19.98   0.00  90.00  260
  3  \w    -25.00  20.50   0.70    1.00    --  -21.07 -99.00 -90.00   65
  4  \w    -11.00  94.70   0.70    1.00    --   19.98  57.00 120.00  151
  5  \w    -63.00  70.70   0.70    1.00    --   19.98 -19.00 -60.00  191
  6  \w     32.00 109.00   0.70    1.00    --   19.98-178.00  30.00  110
  7  \w    -46.00  12.80   0.70    1.00    --  -21.07 -82.00-175.00   84
  8  \w   -112.00 -35.00   0.70    1.00    --  -21.07-178.00 -60.00  110
  9  \w    -25.00  20.50   0.70    1.00    --  -21.07 -99.00  60.00   65
 10  \w     -9.00  96.70   0.70    1.00    --   19.98  37.00 -90.00  151
 11  \w    -83.00  -2.50   0.70    1.00    --  -21.07 131.00 128.26  115
 12  \w   -100.00 -16.00   0.70    1.00    --  -21.07 155.00 -23.03  120
 13  \w    -25.00  20.50   0.70    1.00    --  -21.07 -99.00 -30.00   65
;
_diffrn_measurement_device 'four-circle diffractometer'
_diffrn_measurement_device_type 'Xcalibur, Atlas'
_diffrn_measurement_method '\w scans'
_diffrn_orient_matrix_type 'CrysAlisPro convention (1999,Acta A55,543-557)'
_diffrn_orient_matrix_UB_11 0.0196908000
_diffrn_orient_matrix_UB_12 -0.0185847000
_diffrn_orient_matrix_UB_13 -0.0339918000
_diffrn_orient_matrix_UB_21 0.0248073000
_diffrn_orient_matrix_UB_22 -0.0402359000
_diffrn_orient_matrix_UB_23 0.0208745000
_diffrn_orient_matrix_UB_31 -0.0547814000
_diffrn_orient_matrix_UB_32 -0.0249068000
_diffrn_orient_matrix_UB_33 -0.0083426000
_diffrn_radiation_monochromator graphite
_diffrn_radiation_probe x-ray
_diffrn_radiation_type MoK\a
_diffrn_radiation_wavelength 0.71073
_diffrn_reflns_av_R_equivalents 0.0542
_diffrn_reflns_av_unetI/netI 0.0321
_diffrn_reflns_Laue_measured_fraction_full 0.998
_diffrn_reflns_Laue_measured_fraction_max 0.999
_diffrn_reflns_limit_h_max 14
_diffrn_reflns_limit_h_min -14
_diffrn_reflns_limit_k_max 17
_diffrn_reflns_limit_k_min -17
_diffrn_reflns_limit_l_max 22
_diffrn_reflns_limit_l_min -22
_diffrn_reflns_number 68555
_diffrn_reflns_point_group_measured_fraction_full 0.998
_diffrn_reflns_point_group_measured_fraction_max 0.999
_diffrn_reflns_theta_full 25.242
_diffrn_reflns_theta_max 26.732
_diffrn_reflns_theta_min 2.920
_diffrn_source 'fine-focus sealed X-ray tube'
_diffrn_source_type 'Enhance (Mo) X-ray Source'
_exptl_absorpt_coefficient_mu 6.828
_exptl_absorpt_correction_T_max 0.307
_exptl_absorpt_correction_T_min 0.186
_exptl_absorpt_correction_type gaussian
_exptl_absorpt_process_details
;
CrysAlisPro 1.171.38.43 (Rigaku Oxford Diffraction, 2015)
Numerical absorption correction based on gaussian integration over
   a multifaceted crystal model
Empirical absorption correction using spherical harmonics,
 implemented in SCALE3 ABSPACK scaling algorithm.
;
_exptl_crystal_colour 'metallic dark black'
_exptl_crystal_colour_lustre metallic
_exptl_crystal_colour_modifier dark
_exptl_crystal_colour_primary black
_exptl_crystal_density_diffrn 2.631
_exptl_crystal_description prism
_exptl_crystal_F_000 1960
_exptl_crystal_size_max 0.355
_exptl_crystal_size_mid 0.3
_exptl_crystal_size_min 0.248
_refine_diff_density_max 1.117
_refine_diff_density_min -0.888
_refine_diff_density_rms 0.114
_refine_ls_extinction_coef 0.00079(2)
_refine_ls_extinction_expression Fc^*^=kFc[1+0.001xFc^2^\l^3^/sin(2\q)]^-1/4^
_refine_ls_extinction_method 'SHELXL-2018/1 (Sheldrick 2018)'
_refine_ls_goodness_of_fit_ref 1.043
_refine_ls_hydrogen_treatment constr
_refine_ls_matrix_type full
_refine_ls_number_parameters 270
_refine_ls_number_reflns 5817
_refine_ls_number_restraints 0
_refine_ls_restrained_S_all 1.043
_refine_ls_R_factor_all 0.0684
_refine_ls_R_factor_gt 0.0377
_refine_ls_shift/su_max 0.001
_refine_ls_shift/su_mean <0.001
_refine_ls_structure_factor_coef Fsqd
_refine_ls_weighting_details 'w=1/[\s^2^(Fo^2^)+(0.0151P)^2^+3.8369P] where P=(Fo^2^+2Fc^2^)/3'
_refine_ls_weighting_scheme calc
_refine_ls_wR_factor_gt 0.0602
_refine_ls_wR_factor_ref 0.0695
_reflns_Friedel_coverage 0.000
_reflns_number_gt 3896
_reflns_number_total 5817
_reflns_threshold_expression 'I > 2\s(I)'
_cod_data_source_file aw5028sup1.cif
_cod_data_source_block 6
_cod_depositor_comments
;

2022-12-20
Z value and formula fixed to values more according to usual
chemical conventions.                 miguel
;
_cod_original_formula_sum 'C14 H20 I6 N4 O5'
_cod_original_formula_weight 1085.74
_cod_original_formula_moiety '2(C7 H9 N2 O2), 2(I3), H2 O'
_cod_original_formula_units_Z 4
_cod_original_cell_volume 2741.24(13)
_cod_database_code 2108520
_shelx_shelxl_version_number 2018/1
_chemical_oxdiff_formula 'C14 H20 I6 N4 O5'
_shelx_space_group_comment
;
The symmetry employed for this shelxl refinement is uniquely defined
by the following loop, which should always be used as a source of
symmetry information in preference to the above space-group names.
They are only intended as comments.
;
_shelx_estimated_absorpt_t_max 0.282
_shelx_estimated_absorpt_t_min 0.195
_reflns_odcompleteness_completeness 99.86
_reflns_odcompleteness_iscentric 1
_reflns_odcompleteness_theta 26.32
_olex2_refinement_description
;
1. Fixed Uiso
 At 1.2 times of:
  All C(H) groups, All N(H,H,H) groups
 At 1.5 times of:
  All C(H,H,H) groups, All O(H,H) groups
2.a Free rotating group:
 O1W(H1W,H2W)
2.b Aromatic/amide H refined with riding coordinates:
 C3A(H3A), C4A(H4A), C6A(H6A), C3B(H3B), C4B(H4B), C6B(H6B)
2.c Idealised Me refined as rotating group:
 N1A(H1AA,H1AB,H1AC), C7A(H7AA,H7AB,H7AC), N1B(H1BA,H1BB,H1BC), C7B(H7BA,H7BB,
 H7BC)
;
_olex2_submission_special_instructions 'No special instructions were received'
_oxdiff_exptl_absorpt_empirical_details
;
Empirical correction (ABSPACK) includes:
- Absorption correction using spherical harmonics
- Frame scaling
;
_oxdiff_exptl_absorpt_empirical_full_max 1.118
_oxdiff_exptl_absorpt_empirical_full_min 0.925

loop_
_space_group_symop_operation_xyz
'x, y, z'
'-x, y+1/2, -z+1/2'
'-x, -y, -z'
'x, -y-1/2, z-1/2'

loop_
_atom_site_label
_atom_site_type_symbol
_atom_site_fract_x
_atom_site_fract_y
_atom_site_fract_z
_atom_site_U_iso_or_equiv
_atom_site_adp_type
_atom_site_occupancy
_atom_site_site_symmetry_order
_atom_site_calc_flag
_atom_site_refinement_flags_posn
I1A I 0.64624(4) 0.50637(3) 0.08214(2) 0.06385(14) Uani 1 1 d .
I2A I 0.57755(3) 0.50647(2) 0.23304(2) 0.04762(11) Uani 1 1 d .
I3A I 0.52222(3) 0.50555(3) 0.39667(2) 0.05488(12) Uani 1 1 d .
I1B I 0.22121(5) 0.50120(3) 0.09683(3) 0.07356(15) Uani 1 1 d .
I2B I 0.16741(3) 0.50837(2) 0.25145(2) 0.04951(12) Uani 1 1 d .
I3B I 0.10195(4) 0.52686(3) 0.41361(3) 0.06239(14) Uani 1 1 d .
O1A O 0.7170(4) 0.2251(3) 0.9670(2) 0.0740(13) Uani 1 1 d .
O2A O 0.5583(4) 0.2735(3) 0.8977(2) 0.0696(13) Uani 1 1 d .
O1W O 0.4585(5) 0.2074(3) 0.5506(3) 0.0697(13) Uani 1 1 d .
H1W H 0.482453 0.167765 0.518828 0.105 Uiso 1 1 d G
H2W H 0.426080 0.177022 0.584686 0.105 Uiso 1 1 d G
N1A N 0.6729(4) 0.2899(3) 0.6304(3) 0.0544(13) Uani 1 1 d .
H1AA H 0.640382 0.346116 0.639990 0.065 Uiso 1 1 calc GR
H1AB H 0.617091 0.251430 0.607041 0.065 Uiso 1 1 calc GR
H1AC H 0.730037 0.298795 0.600255 0.065 Uiso 1 1 calc GR
N2A N 0.6596(5) 0.2417(3) 0.9049(3) 0.0526(13) Uani 1 1 d .
C1A C 0.7246(5) 0.2458(3) 0.7034(3) 0.0379(13) Uani 1 1 d .
C2A C 0.8283(5) 0.1927(4) 0.7055(3) 0.0431(14) Uani 1 1 d .
C3A C 0.8716(5) 0.1521(4) 0.7754(4) 0.0519(15) Uani 1 1 d .
H3A H 0.939535 0.113851 0.778380 0.062 Uiso 1 1 calc R
C4A C 0.8173(5) 0.1667(4) 0.8405(3) 0.0507(15) Uani 1 1 d .
H4A H 0.847865 0.139195 0.887016 0.061 Uiso 1 1 calc R
C5A C 0.7163(5) 0.2229(4) 0.8353(3) 0.0400(13) Uani 1 1 d .
C6A C 0.6672(4) 0.2618(3) 0.7669(3) 0.0378(13) Uani 1 1 d .
H6A H 0.597345 0.297653 0.763703 0.045 Uiso 1 1 calc R
C7A C 0.8947(5) 0.1802(4) 0.6362(4) 0.0634(18) Uani 1 1 d .
H7AA H 0.924146 0.241163 0.621553 0.095 Uiso 1 1 calc GR
H7AB H 0.841782 0.154214 0.594425 0.095 Uiso 1 1 calc GR
H7AC H 0.960518 0.137110 0.648759 0.095 Uiso 1 1 calc GR
O1B O 0.2295(5) 0.1950(4) 0.1429(3) 0.0898(16) Uani 1 1 d .
O2B O 0.3816(5) 0.2714(4) 0.1983(3) 0.0882(16) Uani 1 1 d .
N1B N 0.3023(4) 0.3318(3) 0.4657(3) 0.0643(15) Uani 1 1 d .
H1BA H 0.341580 0.290610 0.498145 0.077 Uiso 1 1 calc GR
H1BB H 0.249335 0.363791 0.489673 0.077 Uiso 1 1 calc GR
H1BC H 0.353595 0.372956 0.448874 0.077 Uiso 1 1 calc GR
N2B N 0.2842(5) 0.2323(4) 0.1994(4) 0.0667(15) Uani 1 1 d .
C1B C 0.2397(5) 0.2790(4) 0.3999(3) 0.0477(15) Uani 1 1 d .
C2B C 0.1350(5) 0.2317(4) 0.4083(3) 0.0474(15) Uani 1 1 d .
C3B C 0.0815(5) 0.1813(4) 0.3450(4) 0.0538(16) Uani 1 1 d .
H3B H 0.011241 0.147824 0.348980 0.065 Uiso 1 1 calc R
C4B C 0.1300(5) 0.1798(4) 0.2767(4) 0.0532(16) Uani 1 1 d .
H4B H 0.093703 0.145519 0.234835 0.064 Uiso 1 1 calc R
C5B C 0.2331(5) 0.2301(4) 0.2717(4) 0.0496(15) Uani 1 1 d .
C6B C 0.2899(5) 0.2795(4) 0.3337(4) 0.0513(16) Uani 1 1 d .
H6B H 0.360762 0.312140 0.330047 0.062 Uiso 1 1 calc R
C7B C 0.0773(6) 0.2335(5) 0.4809(4) 0.0711(19) Uani 1 1 d .
H7BA H 0.004759 0.197019 0.474007 0.107 Uiso 1 1 calc GR
H7BB H 0.059636 0.298576 0.493417 0.107 Uiso 1 1 calc GR
H7BC H 0.130604 0.206222 0.521956 0.107 Uiso 1 1 calc GR

loop_
_atom_site_aniso_label
_atom_site_aniso_U_11
_atom_site_aniso_U_22
_atom_site_aniso_U_33
_atom_site_aniso_U_23
_atom_site_aniso_U_13
_atom_site_aniso_U_12
I1A 0.0834(3) 0.0601(3) 0.0469(3) 0.0022(2) 0.0028(2) -0.0021(2)
I2A 0.0511(2) 0.0373(2) 0.0534(3) 0.00136(17) 0.00153(18) 0.00123(16)
I3A 0.0603(2) 0.0514(2) 0.0539(3) -0.00344(19) 0.0110(2) -0.00282(18)
I1B 0.0925(3) 0.0704(3) 0.0593(3) -0.0071(2) 0.0153(3) -0.0053(2)
I2B 0.0469(2) 0.0401(2) 0.0602(3) 0.00317(17) 0.00068(19) -0.00399(16)
I3B 0.0719(3) 0.0581(3) 0.0586(3) -0.0001(2) 0.0137(2) 0.0007(2)
O1A 0.097(4) 0.096(4) 0.029(3) 0.003(2) 0.007(3) 0.006(3)
O2A 0.070(3) 0.089(3) 0.055(3) -0.008(2) 0.028(2) 0.008(3)
O1W 0.085(3) 0.062(3) 0.061(3) -0.006(2) 0.005(3) 0.005(2)
N1A 0.060(3) 0.065(3) 0.038(3) 0.011(2) 0.007(2) 0.005(2)
N2A 0.065(4) 0.051(3) 0.044(4) -0.002(2) 0.014(3) -0.008(3)
C1A 0.045(3) 0.033(3) 0.034(3) 0.002(2) -0.001(3) -0.005(2)
C2A 0.046(3) 0.038(3) 0.046(4) -0.005(3) 0.009(3) -0.006(2)
C3A 0.045(3) 0.055(4) 0.056(4) 0.008(3) 0.007(3) 0.011(3)
C4A 0.056(4) 0.052(4) 0.041(4) 0.010(3) -0.005(3) 0.005(3)
C5A 0.045(3) 0.040(3) 0.036(3) -0.005(2) 0.008(3) -0.006(2)
C6A 0.040(3) 0.035(3) 0.038(4) 0.004(2) 0.000(3) 0.001(2)
C7A 0.062(4) 0.070(4) 0.063(5) -0.004(3) 0.024(3) 0.002(3)
O1B 0.100(4) 0.119(4) 0.050(3) 0.004(3) 0.004(3) 0.014(3)
O2B 0.085(4) 0.105(4) 0.079(4) 0.020(3) 0.030(3) -0.004(3)
N1B 0.066(3) 0.058(3) 0.064(4) -0.006(3) -0.014(3) -0.003(3)
N2B 0.065(4) 0.068(4) 0.068(5) 0.014(3) 0.010(4) 0.011(3)
C1B 0.052(4) 0.038(3) 0.049(4) -0.001(3) -0.012(3) 0.005(3)
C2B 0.052(4) 0.046(3) 0.043(4) 0.000(3) 0.000(3) 0.007(3)
C3B 0.045(3) 0.060(4) 0.055(4) -0.001(3) 0.005(3) -0.004(3)
C4B 0.052(4) 0.055(4) 0.050(4) -0.008(3) -0.003(3) 0.002(3)
C5B 0.054(4) 0.047(3) 0.048(4) 0.007(3) 0.005(3) 0.009(3)
C6B 0.042(3) 0.044(3) 0.066(5) 0.007(3) -0.001(3) 0.000(3)
C7B 0.082(5) 0.071(5) 0.060(5) -0.003(4) 0.008(4) 0.002(4)

loop_
_atom_type_symbol
_atom_type_description
_atom_type_scat_dispersion_real
_atom_type_scat_dispersion_imag
_atom_type_scat_source
C C 0.0033 0.0016 'International Tables Vol C Tables 4.2.6.8 and 6.1.1.4'
H H 0.0000 0.0000 'International Tables Vol C Tables 4.2.6.8 and 6.1.1.4'
I I -0.4742 1.8119 'International Tables Vol C Tables 4.2.6.8 and 6.1.1.4'
N N 0.0061 0.0033 'International Tables Vol C Tables 4.2.6.8 and 6.1.1.4'
O O 0.0106 0.0060 'International Tables Vol C Tables 4.2.6.8 and 6.1.1.4'

loop_
_exptl_crystal_face_index_h
_exptl_crystal_face_index_k
_exptl_crystal_face_index_l
_exptl_crystal_face_perp_dist
-16 0 1 0.1341
-2 -19 -7 0.1243
9 -16 -6 0.1541
-11 14 6 0.1588
-4 18 7 0.1534
16 2 0 0.1224
-12 -11 9 0.1358
-7 -1 -21 0.1346
-5 -8 22 0.1436
6 1 21 0.1705
-2 3 -24 0.1157
5 8 -22 0.1450
13 11 -5 0.1638
11 -12 9 0.1838
1 19 -7 0.1730
15 1 6 0.1210
-3 -4 -23 0.1151
-13 -8 12 0.1296
-3 0 25 0.1492
-8 -3 22 0.1244
9 4 -21 0.1452
2 -1 -25 0.1169
-11 7 18 0.1349
-15 0 11 0.1206
12 -6 -17 0.1427
15 1 -10 0.1224

loop_
_geom_angle_atom_site_label_1
_geom_angle_atom_site_label_2
_geom_angle_atom_site_label_3
_geom_angle
I1A I2A I3A 176.179(17)
I1B I2B I3B 176.600(18)
H1W O1W H2W 109.4
H1AA N1A H1AB 109.5
H1AA N1A H1AC 109.5
H1AB N1A H1AC 109.5
C1A N1A H1AA 109.5
C1A N1A H1AB 109.5
C1A N1A H1AC 109.5
O1A N2A C5A 118.0(5)
O2A N2A O1A 123.6(6)
O2A N2A C5A 118.3(5)
C2A C1A N1A 119.5(5)
C6A C1A N1A 117.4(5)
C6A C1A C2A 123.1(5)
C1A C2A C3A 116.8(5)
C1A C2A C7A 122.8(5)
C3A C2A C7A 120.4(5)
C2A C3A H3A 119.1
C4A C3A C2A 121.9(5)
C4A C3A H3A 119.1
C3A C4A H4A 120.7
C3A C4A C5A 118.5(5)
C5A C4A H4A 120.7
C4A C5A N2A 119.1(5)
C6A C5A N2A 119.1(5)
C6A C5A C4A 121.9(5)
C1A C6A C5A 117.7(5)
C1A C6A H6A 121.2
C5A C6A H6A 121.2
C2A C7A H7AA 109.5
C2A C7A H7AB 109.5
C2A C7A H7AC 109.5
H7AA C7A H7AB 109.5
H7AA C7A H7AC 109.5
H7AB C7A H7AC 109.5
H1BA N1B H1BB 109.5
H1BA N1B H1BC 109.5
H1BB N1B H1BC 109.5
C1B N1B H1BA 109.5
C1B N1B H1BB 109.5
C1B N1B H1BC 109.5
O1B N2B O2B 123.0(7)
O1B N2B C5B 118.9(6)
O2B N2B C5B 118.1(6)
C2B C1B N1B 119.6(6)
C6B C1B N1B 117.3(5)
C6B C1B C2B 123.1(5)
C1B C2B C3B 117.1(6)
C1B C2B C7B 123.2(6)
C3B C2B C7B 119.7(6)
C2B C3B H3B 119.3
C4B C3B C2B 121.5(6)
C4B C3B H3B 119.3
C3B C4B H4B 120.7
C5B C4B C3B 118.5(6)
C5B C4B H4B 120.7
C4B C5B N2B 119.7(6)
C4B C5B C6B 121.6(6)
C6B C5B N2B 118.8(6)
C1B C6B C5B 118.2(6)
C1B C6B H6B 120.9
C5B C6B H6B 120.9
C2B C7B H7BA 109.5
C2B C7B H7BB 109.5
C2B C7B H7BC 109.5
H7BA C7B H7BB 109.5
H7BA C7B H7BC 109.5
H7BB C7B H7BC 109.5

loop_
_geom_bond_atom_site_label_1
_geom_bond_atom_site_label_2
_geom_bond_distance
I1A I2A 2.8432(6)
I2A I3A 3.0067(6)
I1B I2B 2.8485(6)
I2B I3B 3.0314(6)
O1A N2A 1.221(6)
O2A N2A 1.219(6)
O1W H1W 0.8508
O1W H2W 0.8503
N1A H1AA 0.8900
N1A H1AB 0.8900
N1A H1AC 0.8900
N1A C1A 1.476(6)
N2A C5A 1.466(7)
C1A C2A 1.382(7)
C1A C6A 1.370(7)
C2A C3A 1.387(7)
C2A C7A 1.510(8)
C3A H3A 0.9300
C3A C4A 1.373(8)
C4A H4A 0.9300
C4A C5A 1.378(7)
C5A C6A 1.372(7)
C6A H6A 0.9300
C7A H7AA 0.9600
C7A H7AB 0.9600
C7A H7AC 0.9600
O1B N2B 1.220(7)
O2B N2B 1.229(7)
N1B H1BA 0.8900
N1B H1BB 0.8900
N1B H1BC 0.8900
N1B C1B 1.476(6)
N2B C5B 1.454(8)
C1B C2B 1.377(8)
C1B C6B 1.350(8)
C2B C3B 1.388(7)
C2B C7B 1.498(8)
C3B H3B 0.9300
C3B C4B 1.375(8)
C4B H4B 0.9300
C4B C5B 1.370(8)
C5B C6B 1.379(8)
C6B H6B 0.9300
C7B H7BA 0.9600
C7B H7BB 0.9600
C7B H7BC 0.9600

loop_
_geom_hbond_atom_site_label_D
_geom_hbond_atom_site_label_H
_geom_hbond_atom_site_label_A
_geom_hbond_distance_DH
_geom_hbond_distance_HA
_geom_hbond_distance_DA
_geom_hbond_angle_DHA
_geom_hbond_site_symmetry_A
_geom_hbond_publ_flag
N1A H1AA I3A 0.89 2.79 3.602(4) 152.2 3_666 yes
N1A H1AB O1W 0.89 2.03 2.887(7) 160.0 . yes
N1B H1BA O1W 0.89 1.91 2.778(7) 164.7 . yes
N1B H1BB I3B 0.89 3.03 3.586(5) 122.1 . yes
N1B H1BC I3A 0.89 2.88 3.770(5) 179.1 . yes

loop_
_geom_torsion_atom_site_label_1
_geom_torsion_atom_site_label_2
_geom_torsion_atom_site_label_3
_geom_torsion_atom_site_label_4
_geom_torsion
O1A N2A C5A C4A 15.8(7)
O1A N2A C5A C6A -164.3(5)
O2A N2A C5A C4A -164.7(5)
O2A N2A C5A C6A 15.2(7)
N1A C1A C2A C3A -179.2(5)
N1A C1A C2A C7A 2.3(7)
N1A C1A C6A C5A -178.5(4)
N2A C5A C6A C1A 177.7(4)
C1A C2A C3A C4A -2.4(8)
C2A C1A C6A C5A 0.3(8)
C2A C3A C4A C5A 0.4(8)
C3A C4A C5A N2A -178.0(5)
C3A C4A C5A C6A 2.1(8)
C4A C5A C6A C1A -2.4(8)
C6A C1A C2A C3A 2.1(8)
C6A C1A C2A C7A -176.4(5)
C7A C2A C3A C4A 176.2(5)
O1B N2B C5B C4B 5.2(8)
O1B N2B C5B C6B -174.4(5)
O2B N2B C5B C4B -174.3(5)
O2B N2B C5B C6B 6.1(8)
N1B C1B C2B C3B -178.5(5)
N1B C1B C2B C7B 2.3(8)
N1B C1B C6B C5B 179.6(5)
N2B C5B C6B C1B 178.1(5)
C1B C2B C3B C4B -0.8(8)
C2B C1B C6B C5B 0.1(8)
C2B C3B C4B C5B -0.4(8)
C3B C4B C5B N2B -178.0(5)
C3B C4B C5B C6B 1.6(8)
C4B C5B C6B C1B -1.5(8)
C6B C1B C2B C3B 1.0(8)
C6B C1B C2B C7B -178.2(5)
C7B C2B C3B C4B 178.4(5)

loop_
_exptl_oxdiff_crystal_face_indexfrac_h
_exptl_oxdiff_crystal_face_indexfrac_k
_exptl_oxdiff_crystal_face_indexfrac_l
_exptl_oxdiff_crystal_face_x
_exptl_oxdiff_crystal_face_y
_exptl_oxdiff_crystal_face_z
-16.0051 0.0093 1.0111 -0.3497 -0.3763 0.8681
-1.9878 -18.9971 -7.0027 0.5519 0.5689 0.6405
9.0137 -16.0042 -6.0093 0.6792 0.7421 -0.0450
-11.0130 14.0051 6.0106 -0.6814 -0.7112 0.2043
-4.0135 18.0007 7.0066 -0.6517 -0.6776 -0.2869
16.0037 1.9903 -0.0105 0.2785 0.3167 -0.9262
-11.9960 -11.0012 9.0141 -0.3382 0.3332 0.8560
-7.0022 -0.9802 -21.0093 0.5945 -0.5728 0.5833
-4.9954 -8.0146 22.0180 -0.6978 0.6582 0.2896
6.0018 0.9809 21.0099 -0.6142 0.5480 -0.5285
-2.0034 3.0196 -24.0147 0.7207 -0.6725 0.2349
4.9954 8.0146 -22.0180 0.6978 -0.6582 -0.2896
12.9964 10.9976 -5.0121 0.2219 -0.2247 -0.9441
11.0120 -12.0158 8.9992 0.1342 0.9445 -0.3791
0.9870 19.0081 -7.0059 -0.0957 -0.8866 -0.4691
15.0043 0.9863 5.9942 0.0734 0.4577 -0.8965
-2.9989 -3.9818 -23.0131 0.7972 -0.3946 0.4554
-12.9983 -8.0022 12.0166 -0.5157 0.2504 0.8111
-3.0002 -0.0166 25.0185 -0.9092 0.4485 -0.0439
-7.9998 -3.0118 22.0198 -0.8500 0.3824 0.3296
8.9995 4.0106 -21.0199 0.8172 -0.3769 -0.4175
2.0006 -0.9829 -25.0178 0.9081 -0.4331 0.1236
-11.0078 6.9949 18.0188 -0.9592 -0.1784 0.2785
-15.0044 0.0013 11.0170 -0.6700 -0.1423 0.7300
12.0074 -5.9961 -17.0188 0.9264 0.1839 -0.3665
15.0038 0.9981 -10.0164 0.6174 0.1230 -0.7632

_cod_database_fobs_code 2108520
